data_1554047
loop_
_publ_author_name
'Pitrat, Delphine'
'Daugey, Nicolas'
'Jean, Marion'
'Vanthuyne, Nicolas'
'Wien, Frank'
'Ducasse, Laurent'
'Calin, Nathalie'
'Buffeteau, Thierry'
'Brotin, Thierry'

_publ_section_title
;
 Unusual Chiroptical Properties of the Cryptophane-222 Skeleton.
;
_journal_issue 49
_journal_name_full 'The journal of physical chemistry. B'
_journal_page_first 12650
_journal_page_last 12659
_journal_paper_doi 10.1021/acs.jpcb.6b09771
_journal_volume 120
_journal_year 2016
_chemical_absolute_configuration ad
_chemical_formula_moiety 'C48 H42 O6'
_chemical_formula_sum 'C48 H42 O6'
_chemical_formula_weight 714.81
_space_group_crystal_system trigonal
_space_group_IT_number 152
_space_group_name_Hall 'P 31 2"'
_space_group_name_H-M_alt 'P 31 2 1'
_atom_sites_solution_hydrogens geom
_audit_creation_method SHELXL-2013
_cell_angle_alpha 90
_cell_angle_beta 90
_cell_angle_gamma 120
_cell_formula_units_Z 3
_cell_length_a 11.5313(7)
_cell_length_b 11.5313(7)
_cell_length_c 27.9387(18)
_cell_measurement_reflns_used 13268
_cell_measurement_temperature 100
_cell_measurement_theta_max 66.9160
_cell_measurement_theta_min 4.3210
_cell_volume 3217.3(3)
_computing_cell_refinement 'CrysAlisPro, (Agilent, 2011)'
_computing_data_collection 'Gemini, (Oxford Diffraction, 2006)'
_computing_data_reduction 'CrysAlisPro, (Agilent, 2011)'
_computing_molecular_graphics 'SHELXLe  (Sheldrick, 2011)'
_computing_publication_material 'SHELXLe  (Sheldrick, 2011)'
_computing_structure_refinement 'SHELXL-2013 (Sheldrick, 2013)'
_computing_structure_solution 'SHELXS-97 (Sheldrick, 1990)'
_diffrn_ambient_temperature 100
_diffrn_detector_area_resol_mean 10.4685
_diffrn_measured_fraction_theta_full 0.983
_diffrn_measured_fraction_theta_max 0.987
_diffrn_measurement_device_type 'Xcalibur, Atlas, Gemini ultra'
_diffrn_measurement_method '\w scans'
_diffrn_radiation_type CuK\a
_diffrn_radiation_wavelength 1.54184
_diffrn_reflns_av_R_equivalents 0.0821
_diffrn_reflns_av_unetI/netI 0.0315
_diffrn_reflns_Laue_measured_fraction_full 0.983
_diffrn_reflns_Laue_measured_fraction_max 0.987
_diffrn_reflns_limit_h_max 13
_diffrn_reflns_limit_h_min -13
_diffrn_reflns_limit_k_max 13
_diffrn_reflns_limit_k_min -13
_diffrn_reflns_limit_l_max 32
_diffrn_reflns_limit_l_min -33
_diffrn_reflns_number 40781
_diffrn_reflns_point_group_measured_fraction_full 0.980
_diffrn_reflns_point_group_measured_fraction_max 0.984
_diffrn_reflns_theta_full 67.684
_diffrn_reflns_theta_max 67.558
_diffrn_reflns_theta_min 4.427
_diffrn_source 'sealed X-ray tube'
_exptl_absorpt_coefficient_mu 0.575
_exptl_absorpt_correction_T_max 0.946
_exptl_absorpt_correction_T_min 0.922
_exptl_absorpt_correction_type analytical
_exptl_absorpt_process_details
;
CrysAlisPro, Agilent Technologies,
Version 1.171.37.31 (release 14-01-2014 CrysAlis171 .NET)
(compiled Jan 14 2014,18:38:05)
Analytical numeric absorption correction using a multifaceted crystal
			model based on expressions derived by R.C. Clark & J.S. Reid.
(Clark, R. C. & Reid, J. S. (1995). Acta Cryst. A51, 887-897)
Empirical absorption correction using spherical harmonics,
 implemented in SCALE3 ABSPACK scaling algorithm.
;
_exptl_crystal_colour 'clear intense colourless'
_exptl_crystal_density_diffrn 1.107
_exptl_crystal_density_method 'not measured'
_exptl_crystal_description irregular
_exptl_crystal_F_000 1134
_exptl_crystal_size_max 0.1912
_exptl_crystal_size_mid 0.1575
_exptl_crystal_size_min 0.1305
_platon_squeeze_details
;
  _platon_squeeze_void_nr
  _platon_squeeze_void_average_x
  _platon_squeeze_void_average_y
  _platon_squeeze_void_average_z
  _platon_squeeze_void_volume
  _platon_squeeze_void_count_electrons
  _platon_squeeze_void_content
   1 -0.168 -0.168  0.000       153        45 ' '
   2  0.000  0.168  0.333       153        46 ' '
   3  0.168  1.000  0.667       153        46 ' '
   4  0.000  0.478  0.833        75         9 ' '
   5  0.477  0.000  0.167        75         9 ' '
   6  0.522  0.522  0.500        74         9 ' '
;
_refine_diff_density_max 0.167
_refine_diff_density_min -0.224
_refine_diff_density_rms 0.044
_refine_ls_abs_structure_details
;
 Flack x determined using 1425 quotients [(I+)-(I-)]/[(I+)+(I-)]
 (Parsons and Flack (2004), Acta Cryst. A60, s61).
;
_refine_ls_abs_structure_Flack -0.11(11)
_refine_ls_extinction_method none
_refine_ls_goodness_of_fit_ref 1.084
_refine_ls_hydrogen_treatment constr
_refine_ls_matrix_type full
_refine_ls_number_parameters 262
_refine_ls_number_reflns 3816
_refine_ls_number_restraints 0
_refine_ls_restrained_S_all 1.084
_refine_ls_R_factor_all 0.0504
_refine_ls_R_factor_gt 0.0472
_refine_ls_shift/su_max 0.000
_refine_ls_shift/su_mean 0.000
_refine_ls_structure_factor_coef Fsqd
_refine_ls_weighting_details 'w=1/[\s^2^(Fo^2^)+(0.0692P)^2^+0.7633P] where P=(Fo^2^+2Fc^2^)/3'
_refine_ls_weighting_scheme calc
_refine_ls_wR_factor_gt 0.1187
_refine_ls_wR_factor_ref 0.1222
_reflns_Friedel_coverage 0.726
_reflns_Friedel_fraction_full 0.977
_reflns_Friedel_fraction_max 0.980
_reflns_number_gt 3568
_reflns_number_total 3816
_reflns_threshold_expression 'I > 2\s(I)'
_cod_data_source_file jp6b09771_si_003.cif
_cod_data_source_block cr222-
_cod_original_cell_volume 3217.3(4)
_cod_database_code 1554047
_shelx_space_group_comment
;
The symmetry employed for this shelxl refinement is uniquely defined
by the following loop, which should always be used as a source of
symmetry information in preference to the above space-group names.
They are only intended as comments.
;
_shelxl_version_number 2013-4

loop_
_space_group_symop_operation_xyz
'x, y, z'
'-y, x-y, z+1/3'
'y, x, -z'
'-x+y, -x, z+2/3'
'-x, -x+y, -z+1/3'
'x-y, -y, -z+2/3'

loop_
_atom_site_label
_atom_site_type_symbol
_atom_site_fract_x
_atom_site_fract_y
_atom_site_fract_z
_atom_site_U_iso_or_equiv
_atom_site_adp_type
_atom_site_occupancy
_atom_site_site_symmetry_order
_atom_site_calc_flag
_atom_site_refinement_flags_posn
_atom_site_refinement_flags_adp
_atom_site_refinement_flags_occupancy
_atom_site_disorder_assembly
_atom_site_disorder_group
C1 C 0.7243(3) 0.1021(4) 0.17925(11) 0.0525(11) Uani 1 1 d . . . . .
H1 H 0.7317 0.0685 0.2086 0.063 Uiso 1 1 calc R U . . .
O3B O 1.1352(7) 0.1851(6) 0.1816(2) 0.0314(13) Uani 0.5 1 d . . P A -1
C2 C 1.2246(3) 0.5232(4) 0.05580(11) 0.0440(8) Uani 1 1 d . . . . .
H2 H 1.2262 0.4440 0.0518 0.053 Uiso 1 1 calc R U . . .
C3 C 0.7145(3) 0.6342(4) 0.15873(10) 0.0389(8) Uani 1 1 d . . . . .
H3 H 0.7283 0.6867 0.1857 0.047 Uiso 1 1 calc R U . . .
C4 C 0.6390(3) 0.4972(4) 0.16304(9) 0.0382(8) Uani 1 1 d . . . . .
C5 C 1.3199(3) 0.7415(3) 0.08975(9) 0.0357(7) Uani 1 1 d . . . . .
C6 C 0.6980(3) 0.1939(3) 0.09174(10) 0.0413(8) Uani 1 1 d . . . . .
H6 H 0.6877 0.2232 0.0619 0.050 Uiso 1 1 calc R U . . .
C7 C 0.8160(3) 0.6215(3) -0.00683(9) 0.0274(6) Uani 1 1 d . . . . .
H7A H 0.8458 0.6817 -0.0341 0.033 Uiso 1 1 calc R U . . .
H7B H 0.7287 0.5461 -0.0144 0.033 Uiso 1 1 calc R U . . .
C8 C 0.5407(3) 0.2668(4) 0.12289(10) 0.0465(9) Uani 1 1 d . . . . .
H8A H 0.4944 0.2346 0.0926 0.056 Uiso 1 1 calc R U . . .
H8B H 0.4736 0.2367 0.1479 0.056 Uiso 1 1 calc R U . . .
C9 C 1.2249(3) 0.7594(3) 0.06489(9) 0.0286(6) Uani 1 1 d . . . . .
H9 H 1.2272 0.8410 0.0670 0.034 Uiso 1 1 calc R U . . .
C10 C 1.1265(3) 0.5371(3) 0.03248(10) 0.0325(7) Uani 1 1 d . . . . .
H10 H 1.0616 0.4676 0.0142 0.039 Uiso 1 1 calc R U . . .
C11 C 0.7491(3) 0.6194(3) 0.07496(9) 0.0306(6) Uani 1 1 d . . . . .
C12 C 0.9128(3) 0.5719(3) 0.00145(9) 0.0242(5) Uani 1 1 d . . . . .
H12A H 0.8792 0.5037 0.0262 0.029 Uiso 1 1 calc R U . . .
H12B H 0.9248 0.5335 -0.0277 0.029 Uiso 1 1 calc R U . . .
C13 C 0.6725(3) 0.4815(3) 0.07832(10) 0.0322(7) Uani 1 1 d . . . . .
H13 H 0.6570 0.4297 0.0510 0.039 Uiso 1 1 calc R U . . .
C14 C 1.1269(3) 0.6569(3) 0.03703(9) 0.0273(6) Uani 1 1 d . . . . .
O1 O 1.03608(18) 0.68383(18) 0.01589(6) 0.0273(4) Uani 1 1 d . . . . .
C15 C 0.5823(3) 0.1742(4) 0.22155(10) 0.0526(10) Uani 1 1 d . . . . .
H15A H 0.5581 0.0971 0.2418 0.063 Uiso 1 1 calc R U . . .
H15B H 0.5012 0.1764 0.2141 0.063 Uiso 1 1 calc R U . . .
O2 O 0.8045(2) 0.6895(2) 0.03361(7) 0.0338(5) Uani 1 1 d . . . . .
C16 C 1.4182(3) 0.8574(4) 0.12141(10) 0.0473(9) Uani 1 1 d . . . . .
H16A H 1.4986 0.8515 0.1256 0.057 Uiso 1 1 calc R U . . .
H16B H 1.4434 0.9413 0.1053 0.057 Uiso 1 1 calc R U . . .
C17 C 0.6438(3) 0.1602(3) 0.17567(10) 0.0441(9) Uani 1 1 d . . . . .
C18 C 0.6174(3) 0.4180(4) 0.12222(9) 0.0370(7) Uani 1 1 d . . . . .
C19 C 1.3212(3) 0.6223(4) 0.08505(9) 0.0401(8) Uani 1 1 d . . . . .
C20 C 0.6286(3) 0.2056(3) 0.13115(10) 0.0388(8) Uani 1 1 d . . . . .
O3A O 0.8816(7) 0.0210(6) 0.1369(2) 0.0313(14) Uani 0.5 1 d . . P A -1
C21 C 1.0786(6) 0.0706(5) 0.15119(19) 0.0301(12) Uani 0.5 1 d . . P A -1
H21A H 1.0324 -0.0124 0.1691 0.036 Uiso 0.5 1 calc R U P A -1
H21B H 1.1449 0.0687 0.1304 0.036 Uiso 0.5 1 calc R U P A -1
C22 C 0.9838(6) 0.0995(6) 0.12436(18) 0.0266(11) Uani 0.5 1 d . . P A -1
H22A H 1.0000 0.1886 0.1317 0.032 Uiso 0.5 1 calc R U P A -1
H22B H 0.9931 0.0928 0.0901 0.032 Uiso 0.5 1 calc R U P A -1
C23 C 0.7707(3) 0.6972(4) 0.11555(10) 0.0357(7) Uani 1 1 d . . . . .
H23 H 0.8220 0.7901 0.1139 0.043 Uiso 1 1 calc R U . . .
C24 C 0.7935(3) 0.0931(3) 0.14022(11) 0.0478(10) Uani 1 1 d . . . . .
C25 C 0.7806(3) 0.1403(3) 0.09604(10) 0.0405(8) Uani 1 1 d . . . . .
H25 H 0.8272 0.1357 0.0696 0.049 Uiso 1 1 calc R U . . .

loop_
_atom_site_aniso_label
_atom_site_aniso_U_11
_atom_site_aniso_U_22
_atom_site_aniso_U_33
_atom_site_aniso_U_23
_atom_site_aniso_U_13
_atom_site_aniso_U_12
C1 0.0360(18) 0.048(2) 0.0262(15) 0.0152(14) -0.0099(13) -0.0147(16)
O3B 0.036(3) 0.029(3) 0.033(3) -0.006(2) 0.002(3) 0.019(3)
C2 0.0486(19) 0.077(2) 0.0273(14) -0.0209(15) -0.0134(14) 0.0471(19)
C3 0.0333(16) 0.076(2) 0.0222(14) -0.0117(14) -0.0073(12) 0.0382(18)
C4 0.0222(14) 0.079(3) 0.0170(13) -0.0047(13) -0.0026(10) 0.0275(16)
C5 0.0204(14) 0.0543(19) 0.0159(12) -0.0016(12) 0.0027(10) 0.0062(13)
C6 0.0285(15) 0.0468(18) 0.0210(13) 0.0088(12) -0.0043(12) -0.0020(14)
C7 0.0326(15) 0.0390(15) 0.0175(12) -0.0027(11) -0.0037(10) 0.0231(13)
C8 0.0214(14) 0.073(2) 0.0192(13) -0.0015(14) -0.0039(11) 0.0039(15)
C9 0.0230(13) 0.0305(14) 0.0183(12) -0.0002(10) -0.0020(10) 0.0028(11)
C10 0.0345(15) 0.0459(17) 0.0280(14) -0.0147(12) -0.0096(12) 0.0281(14)
C11 0.0302(15) 0.0515(18) 0.0221(13) 0.0028(12) 0.0001(11) 0.0293(14)
C12 0.0241(13) 0.0274(13) 0.0220(12) -0.0038(10) -0.0023(10) 0.0135(11)
C13 0.0245(13) 0.0556(19) 0.0191(12) -0.0057(12) -0.0031(10) 0.0220(14)
C14 0.0207(13) 0.0400(16) 0.0185(12) -0.0005(11) -0.0009(10) 0.0131(12)
O1 0.0270(10) 0.0254(9) 0.0261(9) -0.0016(7) -0.0060(7) 0.0106(8)
C15 0.0361(17) 0.054(2) 0.0191(13) 0.0017(13) -0.0044(12) -0.0139(16)
O2 0.0532(13) 0.0465(12) 0.0190(9) 0.0005(8) 0.0021(8) 0.0378(11)
C16 0.0231(14) 0.068(2) 0.0182(13) -0.0021(14) -0.0007(11) -0.0015(15)
C17 0.0261(15) 0.0395(17) 0.0209(13) 0.0082(12) -0.0054(11) -0.0180(14)
C18 0.0195(13) 0.066(2) 0.0199(13) -0.0008(13) -0.0031(10) 0.0173(14)
C19 0.0298(15) 0.082(2) 0.0183(13) -0.0084(14) -0.0016(11) 0.0355(16)
C20 0.0222(14) 0.0417(17) 0.0225(14) 0.0018(12) -0.0055(11) -0.0066(13)
O3A 0.042(3) 0.028(3) 0.029(3) -0.004(2) -0.006(2) 0.022(3)
C21 0.041(3) 0.024(3) 0.027(3) -0.002(2) -0.001(2) 0.018(3)
C22 0.028(3) 0.027(3) 0.025(3) 0.005(2) 0.007(2) 0.013(3)
C23 0.0331(16) 0.058(2) 0.0271(14) -0.0076(13) -0.0082(12) 0.0315(15)
C24 0.0354(17) 0.0395(18) 0.0342(17) 0.0137(14) -0.0099(14) -0.0069(15)
C25 0.0272(15) 0.0440(18) 0.0251(14) 0.0067(13) -0.0064(12) -0.0009(14)

loop_
_atom_type_symbol
_atom_type_description
_atom_type_scat_dispersion_real
_atom_type_scat_dispersion_imag
_atom_type_scat_source
C C 0.0181 0.0091 'International Tables Vol C Tables 4.2.6.8 and 6.1.1.4'
H H 0.0000 0.0000 'International Tables Vol C Tables 4.2.6.8 and 6.1.1.4'
O O 0.0492 0.0322 'International Tables Vol C Tables 4.2.6.8 and 6.1.1.4'

loop_
_geom_angle_atom_site_label_1
_geom_angle_atom_site_label_2
_geom_angle_atom_site_label_3
_geom_angle
_geom_angle_site_symmetry_1
_geom_angle_site_symmetry_3
C24 C1 C17 121.8(3) . .
C24 C1 H1 119.1 . .
C17 C1 H1 119.1 . .
C24 O3B C21 157.7(6) 5_765 .
C10 C2 C19 123.1(3) . .
C10 C2 H2 118.4 . .
C19 C2 H2 118.4 . .
C4 C3 C23 122.5(3) . .
C4 C3 H3 118.7 . .
C23 C3 H3 118.7 . .
C3 C4 C18 118.7(3) . .
C3 C4 C16 118.1(3) . 5_765
C18 C4 C16 123.2(3) . 5_765
C19 C5 C9 119.8(3) . .
C19 C5 C16 123.4(3) . .
C9 C5 C16 116.8(3) . .
C25 C6 C20 122.0(3) . .
C25 C6 H6 119.0 . .
C20 C6 H6 119.0 . .
O2 C7 C12 112.3(2) . .
O2 C7 H7A 109.1 . .
C12 C7 H7A 109.1 . .
O2 C7 H7B 109.1 . .
C12 C7 H7B 109.1 . .
H7A C7 H7B 107.9 . .
C18 C8 C20 113.4(2) . .
C18 C8 H8A 108.9 . .
C20 C8 H8A 108.9 . .
C18 C8 H8B 108.9 . .
C20 C8 H8B 108.9 . .
H8A C8 H8B 107.7 . .
C14 C9 C5 121.0(3) . .
C14 C9 H9 119.5 . .
C5 C9 H9 119.5 . .
C2 C10 C14 118.5(3) . .
C2 C10 H10 120.7 . .
C14 C10 H10 120.7 . .
O2 C11 C13 125.2(2) . .
O2 C11 C23 115.3(3) . .
C13 C11 C23 119.5(3) . .
O1 C12 C7 107.1(2) . .
O1 C12 H12A 110.3 . .
C7 C12 H12A 110.3 . .
O1 C12 H12B 110.3 . .
C7 C12 H12B 110.3 . .
H12A C12 H12B 108.5 . .
C11 C13 C18 121.4(3) . .
C11 C13 H13 119.3 . .
C18 C13 H13 119.3 . .
O1 C14 C10 124.5(2) . .
O1 C14 C9 116.0(3) . .
C10 C14 C9 119.5(3) . .
C14 O1 C12 116.7(2) . .
C17 C15 C19 111.3(2) . 5_765
C17 C15 H15A 109.4 . .
C19 C15 H15A 109.4 5_765 .
C17 C15 H15B 109.4 . .
C19 C15 H15B 109.4 5_765 .
H15A C15 H15B 108.0 . .
C11 O2 C7 119.4(2) . .
C4 C16 C5 113.0(2) 5_765 .
C4 C16 H16A 109.0 5_765 .
C5 C16 H16A 109.0 . .
C4 C16 H16B 109.0 5_765 .
C5 C16 H16B 109.0 . .
H16A C16 H16B 107.8 . .
C1 C17 C20 119.0(3) . .
C1 C17 C15 116.8(3) . .
C20 C17 C15 124.2(4) . .
C4 C18 C13 118.9(3) . .
C4 C18 C8 123.5(3) . .
C13 C18 C8 117.6(3) . .
C5 C19 C2 117.8(3) . .
C5 C19 C15 123.6(3) . 5_765
C2 C19 C15 118.5(3) . 5_765
C17 C20 C6 118.5(3) . .
C17 C20 C8 123.4(3) . .
C6 C20 C8 118.1(3) . .
C22 O3A C24 106.3(5) . .
O3B C21 C22 98.0(5) . .
O3B C21 H21A 112.2 . .
C22 C21 H21A 112.2 . .
O3B C21 H21B 112.2 . .
C22 C21 H21B 112.2 . .
H21A C21 H21B 109.8 . .
O3A C22 C21 104.7(5) . .
O3A C22 H22A 110.8 . .
C21 C22 H22A 110.8 . .
O3A C22 H22B 110.8 . .
C21 C22 H22B 110.8 . .
H22A C22 H22B 108.9 . .
C11 C23 C3 119.0(3) . .
C11 C23 H23 120.5 . .
C3 C23 H23 120.5 . .
C1 C24 C25 119.5(4) . .
C1 C24 O3A 128.5(4) . .
C25 C24 O3A 111.8(4) . .
C6 C25 C24 119.2(3) . .
C6 C25 H25 120.4 . .
C24 C25 H25 120.4 . .

loop_
_geom_bond_atom_site_label_1
_geom_bond_atom_site_label_2
_geom_bond_distance
_geom_bond_site_symmetry_2
C1 C24 1.386(5) .
C1 C17 1.392(6) .
C1 H1 0.9300 .
O3B C24 1.199(7) 5_765
O3B C21 1.425(8) .
C2 C10 1.382(4) .
C2 C19 1.393(5) .
C2 H2 0.9300 .
C3 C4 1.377(5) .
C3 C23 1.390(5) .
C3 H3 0.9300 .
C4 C18 1.403(4) .
C4 C16 1.519(4) 5_765
C5 C19 1.388(5) .
C5 C9 1.397(4) .
C5 C16 1.529(4) .
C6 C25 1.375(5) .
C6 C20 1.407(5) .
C6 H6 0.9300 .
C7 O2 1.418(3) .
C7 C12 1.504(4) .
C7 H7A 0.9700 .
C7 H7B 0.9700 .
C8 C18 1.510(5) .
C8 C20 1.514(5) .
C8 H8A 0.9700 .
C8 H8B 0.9700 .
C9 C14 1.395(4) .
C9 H9 0.9300 .
C10 C14 1.385(4) .
C10 H10 0.9300 .
C11 O2 1.371(3) .
C11 C13 1.384(4) .
C11 C23 1.389(4) .
C12 O1 1.419(3) .
C12 H12A 0.9700 .
C12 H12B 0.9700 .
C13 C18 1.406(4) .
C13 H13 0.9300 .
C14 O1 1.366(3) .
C15 C17 1.513(5) .
C15 C19 1.519(4) 5_765
C15 H15A 0.9700 .
C15 H15B 0.9700 .
C16 C4 1.519(4) 5_765
C16 H16A 0.9700 .
C16 H16B 0.9700 .
C17 C20 1.394(4) .
C19 C15 1.519(4) 5_765
O3A C22 1.124(9) .
O3A C24 1.605(7) .
C21 C22 1.493(8) .
C21 H21A 0.9700 .
C21 H21B 0.9700 .
C22 H22A 0.9700 .
C22 H22B 0.9700 .
C23 H23 0.9300 .
C24 C25 1.387(4) .
C25 H25 0.9300 .

loop_
_geom_torsion_atom_site_label_1
_geom_torsion_atom_site_label_2
_geom_torsion_atom_site_label_3
_geom_torsion_atom_site_label_4
_geom_torsion
_geom_torsion_site_symmetry_1
_geom_torsion_site_symmetry_4
C23 C3 C4 C18 -0.4(4) . .
C23 C3 C4 C16 -179.7(3) . 5_765
C19 C5 C9 C14 3.0(4) . .
C16 C5 C9 C14 -176.7(2) . .
C19 C2 C10 C14 2.3(5) . .
O2 C7 C12 O1 -54.6(3) . .
O2 C11 C13 C18 -178.8(3) . .
C23 C11 C13 C18 -1.0(4) . .
C2 C10 C14 O1 179.9(3) . .
C2 C10 C14 C9 -0.3(4) . .
C5 C9 C14 O1 177.5(2) . .
C5 C9 C14 C10 -2.4(4) . .
C10 C14 O1 C12 20.5(4) . .
C9 C14 O1 C12 -159.3(2) . .
C7 C12 O1 C14 163.5(2) . .
C13 C11 O2 C7 -17.0(4) . .
C23 C11 O2 C7 165.1(2) . .
C12 C7 O2 C11 -66.2(3) . .
C19 C5 C16 C4 -97.1(4) . 5_765
C9 C5 C16 C4 82.6(4) . 5_765
C24 C1 C17 C20 2.5(4) . .
C24 C1 C17 C15 -175.3(3) . .
C19 C15 C17 C1 84.5(4) 5_765 .
C19 C15 C17 C20 -93.2(4) 5_765 .
C3 C4 C18 C13 -0.6(4) . .
C16 C4 C18 C13 178.6(3) 5_765 .
C3 C4 C18 C8 177.7(3) . .
C16 C4 C18 C8 -3.0(4) 5_765 .
C11 C13 C18 C4 1.3(4) . .
C11 C13 C18 C8 -177.1(3) . .
C20 C8 C18 C4 -91.3(3) . .
C20 C8 C18 C13 87.1(3) . .
C9 C5 C19 C2 -1.0(4) . .
C16 C5 C19 C2 178.8(3) . .
C9 C5 C19 C15 -178.1(3) . 5_765
C16 C5 C19 C15 1.7(5) . 5_765
C10 C2 C19 C5 -1.7(5) . .
C10 C2 C19 C15 175.5(3) . 5_765
C1 C17 C20 C6 -1.5(4) . .
C15 C17 C20 C6 176.1(3) . .
C1 C17 C20 C8 178.3(3) . .
C15 C17 C20 C8 -4.1(4) . .
C25 C6 C20 C17 -0.6(4) . .
C25 C6 C20 C8 179.6(3) . .
C18 C8 C20 C17 98.6(3) . .
C18 C8 C20 C6 -81.6(3) . .
C24 O3B C21 C22 -80.0(17) 5_765 .
C24 O3A C22 C21 142.7(4) . .
O3B C21 C22 O3A -110.5(5) . .
O2 C11 C23 C3 178.0(2) . .
C13 C11 C23 C3 0.0(4) . .
C4 C3 C23 C11 0.7(4) . .
C17 C1 C24 C25 -1.4(4) . .
C17 C1 C24 O3A -175.3(4) . .
C22 O3A C24 C1 -124.0(5) . .
C22 O3A C24 C25 61.7(6) . .
C20 C6 C25 C24 1.7(4) . .
C1 C24 C25 C6 -0.7(4) . .
O3A C24 C25 C6 174.1(3) . .
